data_2020622
loop_
_publ_author_name
'Rong, Yi'
'Sambade, David'
'Parkin, Gerard'

_publ_section_title
;
 Molecular structures of
 tris(1-<i>tert</i>-butyl-2-mercaptoimidazolyl)hydroborate complexes of
 titanium, zirconium and hafnium
;
_journal_coeditor_code YP3125
_journal_issue 11
_journal_name_full 'Acta Crystallographica Section C'
_journal_page_first 806
_journal_page_last 812
_journal_paper_doi 10.1107/S2053229616008925
_journal_volume 72
_journal_year 2016
_chemical_formula_iupac '[Zr (C21 H34 B N6 S3) Cl2 (C5 H5)], 0.5C6 H6'
_chemical_formula_moiety 'C26 H39 B Cl2 N6 S3 Zr, 0.5C6 H6'
_chemical_formula_sum 'C29 H42 B Cl2 N6 S3 Zr'
_chemical_formula_weight 743.79
_chemical_name_systematic
'Dichlorido(\h^5^-cyclopentadienyl)[tris(1-<i>tert</i>-butyl-2-sulfanylidene-2,3-dihydro-1<i>H</i>-imidazol-3-yl)borato-\k^3^<i>S</i>,<i>S</i>',<i>H</i>]zirconium(IV) benzene hemisolvate'
_space_group_crystal_system monoclinic
_space_group_IT_number 14
_space_group_name_Hall '-P 2yn'
_space_group_name_H-M_alt 'P 1 21/n 1'
_symmetry_space_group_name_Hall '-P 2yn'
_symmetry_space_group_name_H-M 'P 1 21/n 1'
_atom_sites_solution_hydrogens mixed
_audit_creation_method SHELXL-2014/7
_cell_angle_alpha 90
_cell_angle_beta 102.130(3)
_cell_angle_gamma 90
_cell_formula_units_Z 4
_cell_length_a 14.761(3)
_cell_length_b 11.358(2)
_cell_length_c 20.730(4)
_cell_measurement_reflns_used 6566
_cell_measurement_temperature 125(2)
_cell_measurement_theta_max 27.60
_cell_measurement_theta_min 2.28
_cell_volume 3397.9(11)
_computing_cell_refinement
;
SAINT (Bruker, 2011)
;
_computing_data_collection
;
APEX2 (Bruker, 2011)
;
_computing_data_reduction
;
SAINT (Bruker, 2011)
;
_computing_molecular_graphics
;
SHELXTL (Sheldrick, 2008)
;
_computing_publication_material
;
SHELXTL (Sheldrick, 2008)
;
_computing_structure_refinement
;
SHELXL2014 (Sheldrick, 2015)
;
_computing_structure_solution
;
SHELXS97 (Sheldrick, 2008)
;
_diffrn_ambient_temperature 125(2)
_diffrn_measured_fraction_theta_full 1.000
_diffrn_measured_fraction_theta_max 0.997
_diffrn_measurement_device_type 'Bruker APEXII CCD'
_diffrn_measurement_method '\f and \w scans'
_diffrn_radiation_type MoK\a
_diffrn_radiation_wavelength 0.71073
_diffrn_reflns_av_R_equivalents 0.1709
_diffrn_reflns_limit_h_max 21
_diffrn_reflns_limit_h_min -21
_diffrn_reflns_limit_k_max 16
_diffrn_reflns_limit_k_min -16
_diffrn_reflns_limit_l_max 29
_diffrn_reflns_limit_l_min -29
_diffrn_reflns_number 53472
_diffrn_reflns_theta_full 25.242
_diffrn_reflns_theta_max 30.505
_diffrn_reflns_theta_min 1.551
_exptl_absorpt_coefficient_mu 0.695
_exptl_absorpt_correction_T_max 0.7461
_exptl_absorpt_correction_T_min 0.6575
_exptl_absorpt_correction_type empirical
_exptl_absorpt_process_details
;
(SADABS; Bruker, 2014)
;
_exptl_crystal_colour colorless
_exptl_crystal_density_diffrn 1.454
_exptl_crystal_description block
_exptl_crystal_F_000 1540
_exptl_crystal_size_max 0.110
_exptl_crystal_size_mid 0.060
_exptl_crystal_size_min 0.040
_refine_diff_density_max 0.650
_refine_diff_density_min -0.583
_refine_ls_extinction_method none
_refine_ls_goodness_of_fit_ref 1.021
_refine_ls_hydrogen_treatment mixed
_refine_ls_matrix_type full
_refine_ls_number_parameters 370
_refine_ls_number_reflns 10340
_refine_ls_number_restraints 1
_refine_ls_restrained_S_all 1.021
_refine_ls_R_factor_all 0.1456
_refine_ls_R_factor_gt 0.0580
_refine_ls_shift/su_max 0.001
_refine_ls_shift/su_mean 0.000
_refine_ls_structure_factor_coef Fsqd
_refine_ls_weighting_details 'w=1/[\s^2^(Fo^2^)+(0.0225P)^2^] where P=(Fo^2^+2Fc^2^)/3'
_refine_ls_weighting_scheme calc
_refine_ls_wR_factor_gt 0.0855
_refine_ls_wR_factor_ref 0.1062
_reflns_number_gt 5386
_reflns_number_total 10340
_reflns_threshold_expression 'I > 2\s(I)'
_cod_data_source_file yp3125sup1.cif
_cod_data_source_block I
_cod_depositor_comments 'Adding full bibliography for 2020622--2020626.cif.'
_cod_original_cell_volume 3397.8(12)
_cod_database_code 2020622
_shelx_space_group_comment
;
The symmetry employed for this shelxl refinement is uniquely defined
by the following loop, which should always be used as a source of
symmetry information in preference to the above space-group names.
They are only intended as comments.
;
_shelx_estimated_absorpt_t_min 0.927
_shelx_estimated_absorpt_t_max 0.973

loop_
_space_group_symop_operation_xyz
'x, y, z'
'-x+1/2, y+1/2, -z+1/2'
'-x, -y, -z'
'x-1/2, -y-1/2, z-1/2'

loop_
_atom_site_type_symbol
_atom_site_label
_atom_site_fract_x
_atom_site_fract_y
_atom_site_fract_z
_atom_site_U_iso_or_equiv
_atom_site_adp_type
_atom_site_calc_flag
_atom_site_occupancy
Zr Zr1 0.34991(2) 0.21501(3) 0.18040(2) 0.01777(9) Uani d 1
B B1 0.2630(3) 0.2102(4) 0.02067(19) 0.0184(8) Uani d 1
H H1 0.300(2) 0.246(3) 0.0677(11) 0.022 Uiso d 1
Cl Cl1 0.48691(6) 0.15797(9) 0.13854(5) 0.0274(2) Uani d 1
Cl Cl2 0.39131(7) 0.42515(8) 0.17071(5) 0.0280(2) Uani d 1
N N11 0.30328(19) 0.0873(2) 0.01085(13) 0.0176(6) Uani d 1
N N12 0.3659(2) -0.0863(3) 0.03806(14) 0.0196(7) Uani d 1
N N21 0.15970(19) 0.2018(2) 0.02495(13) 0.0176(6) Uani d 1
N N22 0.0316(2) 0.1922(3) 0.06368(14) 0.0224(7) Uani d 1
N N31 0.28352(19) 0.3034(2) -0.02982(13) 0.0145(6) Uani d 1
N N32 0.2914(2) 0.4168(3) -0.11388(15) 0.0252(7) Uani d 1
S S1 0.27644(7) 0.01207(8) 0.13004(4) 0.0210(2) Uani d 1
S S2 0.17756(6) 0.28178(9) 0.15313(4) 0.0248(2) Uani d 1
S S3 0.19898(7) 0.20851(10) -0.14854(5) 0.0300(2) Uani d 1
C C11 0.3165(2) 0.0025(3) 0.05762(17) 0.0198(8) Uani d 1
C C12 0.3474(2) 0.0513(3) -0.03861(17) 0.0222(9) Uani d 1
H H12A 0.3507 0.0942 -0.0774 0.027 Uiso calc 1
C C13 0.3844(3) -0.0546(3) -0.02185(18) 0.0229(9) Uani d 1
H H13A 0.4180 -0.1004 -0.0472 0.028 Uiso calc 1
C C14 0.3961(3) -0.2006(3) 0.07400(18) 0.0259(9) Uani d 1
C C15 0.4534(3) -0.1747(4) 0.1431(2) 0.0428(12) Uani d 1
H H15A 0.4726 -0.2490 0.1659 0.064 Uiso calc 1
H H15B 0.5085 -0.1290 0.1394 0.064 Uiso calc 1
H H15C 0.4159 -0.1295 0.1681 0.064 Uiso calc 1
C C16 0.4572(3) -0.2684(3) 0.0357(2) 0.0345(10) Uani d 1
H H16A 0.4771 -0.3425 0.0584 0.052 Uiso calc 1
H H16B 0.4218 -0.2852 -0.0089 0.052 Uiso calc 1
H H16C 0.5116 -0.2209 0.0329 0.052 Uiso calc 1
C C17 0.3099(3) -0.2729(3) 0.07580(19) 0.0299(9) Uani d 1
H H17A 0.3280 -0.3472 0.0989 0.045 Uiso calc 1
H H17B 0.2695 -0.2286 0.0991 0.045 Uiso calc 1
H H17C 0.2766 -0.2893 0.0306 0.045 Uiso calc 1
C C21 0.1224(2) 0.2234(3) 0.07871(17) 0.0195(8) Uani d 1
C C22 0.0898(3) 0.1568(3) -0.02380(18) 0.0227(8) Uani d 1
H H22A 0.0963 0.1335 -0.0666 0.027 Uiso calc 1
C C23 0.0119(3) 0.1512(3) -0.00102(18) 0.0240(9) Uani d 1
H H23A -0.0466 0.1242 -0.0247 0.029 Uiso calc 1
C C24 -0.0333(3) 0.1781(3) 0.11105(18) 0.0237(9) Uani d 1
C C25 0.0045(3) 0.0768(3) 0.15775(19) 0.0323(10) Uani d 1
H H25A -0.0357 0.0649 0.1893 0.048 Uiso calc 1
H H25B 0.0062 0.0046 0.1321 0.048 Uiso calc 1
H H25C 0.0673 0.0961 0.1817 0.048 Uiso calc 1
C C26 -0.0412(3) 0.2917(4) 0.1484(2) 0.0345(10) Uani d 1
H H26A -0.0835 0.2797 0.1784 0.052 Uiso calc 1
H H26B 0.0200 0.3142 0.1738 0.052 Uiso calc 1
H H26C -0.0653 0.3543 0.1169 0.052 Uiso calc 1
C C27 -0.1295(3) 0.1476(4) 0.0711(2) 0.0341(10) Uani d 1
H H27A -0.1724 0.1382 0.1010 0.051 Uiso calc 1
H H27B -0.1515 0.2112 0.0397 0.051 Uiso calc 1
H H27C -0.1265 0.0740 0.0470 0.051 Uiso calc 1
C C31 0.2579(3) 0.3115(3) -0.09648(18) 0.0235(9) Uani d 1
C C32 0.3345(3) 0.4021(3) -0.00570(19) 0.0246(9) Uani d 1
H H32A 0.3611 0.4180 0.0393 0.030 Uiso calc 1
C C33 0.3396(3) 0.4710(3) -0.05703(18) 0.0265(9) Uani d 1
H H33A 0.3708 0.5445 -0.0549 0.032 Uiso calc 1
C C34 0.2813(3) 0.4690(4) -0.18276(18) 0.0294(10) Uani d 1
C C35 0.3219(3) 0.5922(4) -0.1761(2) 0.0450(12) Uani d 1
H H35A 0.3876 0.5883 -0.1547 0.068 Uiso calc 1
H H35B 0.3154 0.6276 -0.2200 0.068 Uiso calc 1
H H35C 0.2888 0.6405 -0.1493 0.068 Uiso calc 1
C C36 0.3343(3) 0.3921(4) -0.2221(2) 0.0396(12) Uani d 1
H H36A 0.3996 0.3889 -0.1997 0.059 Uiso calc 1
H H36B 0.3082 0.3125 -0.2257 0.059 Uiso calc 1
H H36C 0.3291 0.4255 -0.2663 0.059 Uiso calc 1
C C37 0.1796(3) 0.4763(4) -0.2159(2) 0.0366(11) Uani d 1
H H37A 0.1471 0.5262 -0.1895 0.055 Uiso calc 1
H H37B 0.1734 0.5102 -0.2601 0.055 Uiso calc 1
H H37C 0.1525 0.3972 -0.2195 0.055 Uiso calc 1
C C41 0.3205(4) 0.0991(5) 0.2759(2) 0.0553(16) Uani d 1
H H41A 0.2784 0.0294 0.2731 0.066 Uiso calc 1
C C42 0.4138(4) 0.0946(5) 0.2790(2) 0.0532(16) Uani d 1
H H42A 0.4515 0.0213 0.2796 0.064 Uiso calc 1
C C43 0.4488(3) 0.2079(6) 0.29191(19) 0.0507(14) Uani d 1
H H43A 0.5157 0.2303 0.3043 0.061 Uiso calc 1
C C44 0.3742(4) 0.2779(4) 0.29776(19) 0.0469(13) Uani d 1
H H44A 0.3782 0.3612 0.3137 0.056 Uiso calc 1
C C45 0.2979(3) 0.2106(6) 0.28765(19) 0.0535(15) Uani d 1
H H45A 0.2357 0.2368 0.2940 0.064 Uiso calc 1
C C51 -0.0352(3) 0.5611(3) 0.04659(19) 0.0327(6) Uani d 1
H H51A -0.0594 0.6025 0.0790 0.039 Uiso calc 1
C C52 -0.0948(3) 0.5028(3) -0.00384(19) 0.0327(6) Uani d 1
H H52A -0.1598 0.5056 -0.0066 0.039 Uiso calc 1
C C53 -0.0594(3) 0.4408(3) -0.0499(2) 0.0327(6) Uani d 1
H H53A -0.0999 0.3993 -0.0841 0.039 Uiso calc 1

loop_
_atom_site_aniso_label
_atom_site_aniso_U_11
_atom_site_aniso_U_22
_atom_site_aniso_U_33
_atom_site_aniso_U_12
_atom_site_aniso_U_13
_atom_site_aniso_U_23
Zr1 0.02181(19) 0.01842(18) 0.01399(17) 0.00101(17) 0.00584(14) -0.00053(16)
B1 0.022(2) 0.018(2) 0.016(2) 0.000(2) 0.0070(17) -0.0038(18)
Cl1 0.0238(5) 0.0366(6) 0.0240(5) 0.0029(4) 0.0098(4) -0.0036(4)
Cl2 0.0395(6) 0.0208(5) 0.0231(5) -0.0053(4) 0.0054(4) -0.0013(4)
N11 0.0191(17) 0.0190(16) 0.0158(16) -0.0027(13) 0.0063(13) -0.0037(13)
N12 0.0223(17) 0.0170(16) 0.0216(17) 0.0006(13) 0.0094(14) -0.0025(13)
N21 0.0219(16) 0.0164(16) 0.0148(15) -0.0006(13) 0.0046(12) 0.0009(12)
N22 0.0214(17) 0.0251(19) 0.0225(17) -0.0001(14) 0.0083(14) -0.0016(14)
N31 0.0201(16) 0.0124(15) 0.0126(14) -0.0019(12) 0.0074(12) -0.0019(12)
N32 0.0308(19) 0.0237(18) 0.0211(18) -0.0004(15) 0.0058(15) 0.0033(14)
S1 0.0306(6) 0.0176(5) 0.0177(5) 0.0013(4) 0.0113(4) 0.0006(4)
S2 0.0234(5) 0.0304(5) 0.0209(5) 0.0055(5) 0.0053(4) -0.0085(4)
S3 0.0353(6) 0.0348(6) 0.0195(5) -0.0073(5) 0.0047(4) -0.0047(5)
C11 0.021(2) 0.0172(19) 0.022(2) -0.0013(16) 0.0066(16) -0.0022(16)
C12 0.027(2) 0.025(2) 0.018(2) -0.0050(17) 0.0143(17) -0.0045(16)
C13 0.024(2) 0.023(2) 0.025(2) -0.0036(17) 0.0120(17) -0.0099(17)
C14 0.032(2) 0.018(2) 0.028(2) 0.0056(17) 0.0076(18) -0.0013(16)
C15 0.047(3) 0.038(3) 0.037(3) 0.022(2) -0.005(2) -0.002(2)
C16 0.035(3) 0.023(2) 0.049(3) 0.0032(19) 0.018(2) -0.005(2)
C17 0.040(3) 0.019(2) 0.034(2) 0.0066(19) 0.0153(19) 0.0070(18)
C21 0.022(2) 0.0167(19) 0.0207(18) 0.0024(17) 0.0064(15) 0.0016(16)
C22 0.027(2) 0.022(2) 0.0183(19) -0.0033(17) 0.0042(17) -0.0027(16)
C23 0.020(2) 0.028(2) 0.023(2) -0.0013(17) 0.0027(17) -0.0010(17)
C24 0.028(2) 0.023(2) 0.025(2) 0.0025(16) 0.0168(18) 0.0017(16)
C25 0.037(3) 0.029(2) 0.037(3) 0.005(2) 0.022(2) 0.0077(19)
C26 0.034(2) 0.033(2) 0.042(3) 0.003(2) 0.020(2) -0.003(2)
C27 0.022(2) 0.043(3) 0.040(3) -0.001(2) 0.0105(19) 0.000(2)
C31 0.023(2) 0.028(2) 0.021(2) 0.0001(17) 0.0092(16) 0.0015(16)
C32 0.028(2) 0.023(2) 0.021(2) 0.0021(17) 0.0016(17) 0.0016(16)
C33 0.034(2) 0.022(2) 0.024(2) -0.0052(18) 0.0072(18) -0.0019(17)
C34 0.036(3) 0.033(2) 0.020(2) 0.0032(19) 0.0088(18) 0.0104(18)
C35 0.066(3) 0.040(3) 0.030(3) -0.006(2) 0.012(2) 0.014(2)
C36 0.040(3) 0.055(3) 0.028(2) 0.018(2) 0.017(2) 0.010(2)
C37 0.037(3) 0.041(3) 0.031(2) 0.013(2) 0.006(2) 0.011(2)
C41 0.084(4) 0.062(4) 0.017(2) -0.043(3) 0.005(3) 0.007(2)
C42 0.090(5) 0.049(3) 0.019(2) 0.048(3) 0.009(3) 0.011(2)
C43 0.027(3) 0.110(5) 0.012(2) -0.019(3) -0.0032(18) 0.010(3)
C44 0.099(4) 0.026(2) 0.015(2) 0.003(3) 0.009(2) -0.0029(19)
C45 0.038(3) 0.109(5) 0.016(2) 0.023(3) 0.011(2) 0.010(3)
C51 0.0423(15) 0.0280(14) 0.0276(13) 0.0039(12) 0.0070(11) 0.0015(10)
C52 0.0423(15) 0.0280(14) 0.0276(13) 0.0039(12) 0.0070(11) 0.0015(10)
C53 0.0423(15) 0.0280(14) 0.0276(13) 0.0039(12) 0.0070(11) 0.0015(10)

loop_
_atom_type_symbol
_atom_type_description
_atom_type_scat_dispersion_real
_atom_type_scat_dispersion_imag
_atom_type_scat_source
C C 0.0033 0.0016 'International Tables Vol C Tables 4.2.6.8 and 6.1.1.4'
H H 0.0000 0.0000 'International Tables Vol C Tables 4.2.6.8 and 6.1.1.4'
B B 0.0013 0.0007 'International Tables Vol C Tables 4.2.6.8 and 6.1.1.4'
N N 0.0061 0.0033 'International Tables Vol C Tables 4.2.6.8 and 6.1.1.4'
S S 0.1246 0.1234 'International Tables Vol C Tables 4.2.6.8 and 6.1.1.4'
Cl Cl 0.1484 0.1585 'International Tables Vol C Tables 4.2.6.8 and 6.1.1.4'
Zr Zr -2.9673 0.5597 'International Tables Vol C Tables 4.2.6.8 and 6.1.1.4'

loop_
_geom_angle_atom_site_label_1
_geom_angle_atom_site_label_2
_geom_angle_atom_site_label_3
_geom_angle_site_symmetry_1
_geom_angle_site_symmetry_3
_geom_angle
H1 Zr1 Cl1 . . 78.1(8)
H1 Zr1 C43 . . 161.6(7)
Cl1 Zr1 C43 . . 87.33(12)
H1 Zr1 C42 . . 153.9(7)
Cl1 Zr1 C42 . . 86.96(13)
C43 Zr1 C42 . . 32.73(16)
H1 Zr1 Cl2 . . 78.8(7)
Cl1 Zr1 Cl2 . . 89.42(4)
C43 Zr1 Cl2 . . 90.01(14)
C42 Zr1 Cl2 . . 122.71(15)
H1 Zr1 C44 . . 152.9(7)
Cl1 Zr1 C44 . . 117.53(14)
C43 Zr1 C44 . . 32.45(15)
C42 Zr1 C44 . . 53.09(15)
Cl2 Zr1 C44 . . 79.39(11)
H1 Zr1 C41 . . 143.8(7)
Cl1 Zr1 C41 . . 115.90(17)
C43 Zr1 C41 . . 53.43(15)
C42 Zr1 C41 . . 31.93(16)
Cl2 Zr1 C41 . . 131.26(13)
C44 Zr1 C41 . . 52.24(15)
H1 Zr1 C45 . . 143.7(8)
Cl1 Zr1 C45 . . 137.76(11)
C43 Zr1 C45 . . 52.90(14)
C42 Zr1 C45 . . 52.37(16)
Cl2 Zr1 C45 . . 102.60(16)
C44 Zr1 C45 . . 31.18(15)
C41 Zr1 C45 . . 31.25(16)
H1 Zr1 S2 . . 69.5(8)
Cl1 Zr1 S2 . . 147.45(3)
C43 Zr1 S2 . . 124.99(12)
C42 Zr1 S2 . . 121.74(14)
Cl2 Zr1 S2 . . 87.04(4)
C44 Zr1 S2 . . 93.57(14)
C41 Zr1 S2 . . 90.05(16)
C45 Zr1 S2 . . 74.33(11)
H1 Zr1 S1 . . 73.7(7)
Cl1 Zr1 S1 . . 86.03(3)
C43 Zr1 S1 . . 116.84(15)
C42 Zr1 S1 . . 84.19(14)
Cl2 Zr1 S1 . . 152.46(3)
C44 Zr1 S1 . . 126.47(12)
C41 Zr1 S1 . . 74.32(12)
C45 Zr1 S1 . . 98.93(16)
S2 Zr1 S1 . . 82.42(3)
H1 Zr1 B1 . . 10.4(7)
Cl1 Zr1 B1 . . 79.36(7)
C43 Zr1 B1 . . 166.67(13)
C42 Zr1 B1 . . 145.30(14)
Cl2 Zr1 B1 . . 89.15(8)
C44 Zr1 B1 . . 159.12(14)
C41 Zr1 B1 . . 134.03(13)
C45 Zr1 B1 . . 140.07(13)
S2 Zr1 B1 . . 68.25(7)
S1 Zr1 B1 . . 63.32(8)
H1 B1 N11 . . 108.4(17)
H1 B1 N21 . . 106.7(17)
N11 B1 N21 . . 111.2(3)
H1 B1 N31 . . 102.6(17)
N11 B1 N31 . . 112.9(3)
N21 B1 N31 . . 114.3(3)
H1 B1 Zr1 . . 22.7(17)
N11 B1 Zr1 . . 93.9(2)
N21 B1 Zr1 . . 97.10(19)
N31 B1 Zr1 . . 125.0(2)
C11 N11 C12 . . 107.5(3)
C11 N11 B1 . . 123.4(3)
C12 N11 B1 . . 128.0(3)
C11 N12 C13 . . 107.3(3)
C11 N12 C14 . . 127.6(3)
C13 N12 C14 . . 125.1(3)
C21 N21 C22 . . 107.2(3)
C21 N21 B1 . . 127.4(3)
C22 N21 B1 . . 125.0(3)
C21 N22 C23 . . 107.8(3)
C21 N22 C24 . . 127.3(3)
C23 N22 C24 . . 123.7(3)
C31 N31 C32 . . 109.1(3)
C31 N31 B1 . . 132.6(3)
C32 N31 B1 . . 118.3(3)
C31 N32 C33 . . 108.2(3)
C31 N32 C34 . . 128.0(3)
C33 N32 C34 . . 123.8(3)
C11 S1 Zr1 . . 102.09(12)
C21 S2 Zr1 . . 109.88(12)
N11 C11 N12 . . 108.7(3)
N11 C11 S1 . . 123.6(3)
N12 C11 S1 . . 127.6(3)
C13 C12 N11 . . 107.6(3)
C12 C13 N12 . . 108.8(3)
N12 C14 C17 . . 108.2(3)
N12 C14 C16 . . 108.7(3)
C17 C14 C16 . . 109.2(3)
N12 C14 C15 . . 110.1(3)
C17 C14 C15 . . 112.4(3)
C16 C14 C15 . . 108.2(3)
N22 C21 N21 . . 108.3(3)
N22 C21 S2 . . 124.5(3)
N21 C21 S2 . . 127.2(3)
C23 C22 N21 . . 109.0(3)
C22 C23 N22 . . 107.7(3)
N22 C24 C26 . . 111.5(3)
N22 C24 C27 . . 108.4(3)
C26 C24 C27 . . 107.8(3)
N22 C24 C25 . . 107.0(3)
C26 C24 C25 . . 111.9(3)
C27 C24 C25 . . 110.3(3)
N31 C31 N32 . . 106.7(3)
N31 C31 S3 . . 126.5(3)
N32 C31 S3 . . 126.7(3)
C33 C32 N31 . . 107.7(3)
C32 C33 N32 . . 108.2(3)
C37 C34 C36 . . 111.2(3)
C37 C34 C35 . . 109.0(3)
C36 C34 C35 . . 109.9(3)
C37 C34 N32 . . 109.8(3)
C36 C34 N32 . . 108.7(3)
C35 C34 N32 . . 108.3(3)
C45 C41 C42 . . 108.2(5)
C45 C41 Zr1 . . 74.8(3)
C42 C41 Zr1 . . 73.4(3)
C41 C42 C43 . . 107.7(4)
C41 C42 Zr1 . . 74.7(3)
C43 C42 Zr1 . . 73.1(2)
C44 C43 C42 . . 106.2(4)
C44 C43 Zr1 . . 74.8(2)
C42 C43 Zr1 . . 74.2(2)
C45 C44 C43 . . 108.4(4)
C45 C44 Zr1 . . 74.9(2)
C43 C44 Zr1 . . 72.7(2)
C44 C45 C41 . . 109.4(5)
C44 C45 Zr1 . . 73.9(2)
C41 C45 Zr1 . . 74.0(3)
C53 C51 C52 3_565 . 120.3(4)
C53 C52 C51 . . 119.7(4)
C52 C53 C51 . 3_565 120.0(4)

loop_
_geom_bond_atom_site_label_1
_geom_bond_atom_site_label_2
_geom_bond_site_symmetry_2
_geom_bond_distance
Zr1 H1 . 2.32(2)
Zr1 Cl1 . 2.4495(10)
Zr1 C43 . 2.462(4)
Zr1 C42 . 2.476(4)
Zr1 Cl2 . 2.4824(11)
Zr1 C44 . 2.488(4)
Zr1 C41 . 2.491(4)
Zr1 C45 . 2.501(4)
Zr1 S2 . 2.6005(11)
Zr1 S1 . 2.6650(11)
Zr1 B1 . 3.290(4)
B1 H1 . 1.090(17)
B1 N11 . 1.547(5)
B1 N21 . 1.549(5)
B1 N31 . 1.563(5)
N11 C11 . 1.352(4)
N11 C12 . 1.387(4)
N12 C11 . 1.355(4)
N12 C13 . 1.374(4)
N12 C14 . 1.516(5)
N21 C21 . 1.365(4)
N21 C22 . 1.381(4)
N22 C21 . 1.357(4)
N22 C23 . 1.391(4)
N22 C24 . 1.518(4)
N31 C31 . 1.357(4)
N31 C32 . 1.384(4)
N32 C31 . 1.371(4)
N32 C33 . 1.386(5)
N32 C34 . 1.524(5)
S1 C11 . 1.729(4)
S2 C21 . 1.719(4)
S3 C31 . 1.701(4)
C12 C13 . 1.337(5)
C14 C17 . 1.522(5)
C14 C16 . 1.529(5)
C14 C15 . 1.531(5)
C22 C23 . 1.334(5)
C24 C26 . 1.521(5)
C24 C27 . 1.526(5)
C24 C25 . 1.531(5)
C32 C33 . 1.336(5)
C34 C37 . 1.516(5)
C34 C36 . 1.518(5)
C34 C35 . 1.518(6)
C41 C45 . 1.345(7)
C41 C42 . 1.366(7)
C42 C43 . 1.391(7)
C43 C44 . 1.384(6)
C44 C45 . 1.341(7)
C51 C53 3_565 1.385(5)
C51 C52 . 1.385(5)
C52 C53 . 1.375(5)
C53 C51 3_565 1.385(5)
